data_7237643
loop_
_publ_author_name
'Xu, Yuangang'
'Tian, Lili'
'Li, Dongxue'
'Wang, Pengcheng'
'Lu, Ming'

_publ_section_title
;
 A series of energetic cyclo-pentazolate salts: rapid synthesis,
 characterization, and promising performance
;
_journal_issue 20
_journal_name_full 'Journal of Materials Chemistry A'
_journal_page_first 12468
_journal_paper_doi 10.1039/C9TA01077G
_journal_volume 7
_journal_year 2019
_chemical_formula_moiety 'C2 H8 N5, N5'
_chemical_formula_sum 'C2 H8 N10'
_chemical_formula_weight 172.18
_space_group_crystal_system monoclinic
_space_group_IT_number 14
_space_group_name_Hall '-P 2ybc'
_space_group_name_H-M_alt 'P 1 21/c 1'
_atom_sites_solution_hydrogens mixed
_atom_sites_solution_primary dual
_audit_creation_date 2018-12-15
_audit_creation_method
;
Olex2 1.2
(compiled 2018.05.29 svn.r3508 for OlexSys, GUI svn.r5506)
;
_audit_update_record
;
2018-12-15 deposited with the CCDC.	2019-03-29 downloaded from the CCDC.
;
_cell_angle_alpha 90
_cell_angle_beta 97.773(6)
_cell_angle_gamma 90
_cell_formula_units_Z 4
_cell_length_a 3.6171(11)
_cell_length_b 20.792(6)
_cell_length_c 10.069(3)
_cell_measurement_reflns_used 632
_cell_measurement_temperature 150
_cell_measurement_theta_max 22.846
_cell_measurement_theta_min 2.829
_cell_volume 750.3(4)
_computing_cell_refinement 'SAINT v8.34A (Bruker, 2013)'
_computing_data_reduction 'SAINT v8.34A (Bruker, 2013)'
_computing_molecular_graphics 'Olex2 (Dolomanov et al., 2009)'
_computing_publication_material 'Olex2 (Dolomanov et al., 2009)'
_computing_structure_refinement 'ShelXL (Sheldrick, 2015)'
_computing_structure_solution 'ShelXT (Sheldrick, 2015)'
_diffrn_ambient_temperature 150
_diffrn_measured_fraction_theta_full 0.988
_diffrn_measured_fraction_theta_max 0.988
_diffrn_measurement_device_type 'Bruker APEX-II CCD'
_diffrn_measurement_method '\f and \w scans'
_diffrn_radiation_type MoK\a
_diffrn_radiation_wavelength 0.71073
_diffrn_reflns_av_R_equivalents 0.0517
_diffrn_reflns_av_unetI/netI 0.0626
_diffrn_reflns_Laue_measured_fraction_full 0.988
_diffrn_reflns_Laue_measured_fraction_max 0.988
_diffrn_reflns_limit_h_max 4
_diffrn_reflns_limit_h_min -4
_diffrn_reflns_limit_k_max 25
_diffrn_reflns_limit_k_min -25
_diffrn_reflns_limit_l_max 12
_diffrn_reflns_limit_l_min -12
_diffrn_reflns_number 4400
_diffrn_reflns_point_group_measured_fraction_full 0.988
_diffrn_reflns_point_group_measured_fraction_max 0.988
_diffrn_reflns_theta_full 25.242
_diffrn_reflns_theta_max 26.371
_diffrn_reflns_theta_min 1.959
_diffrn_standards_number 0
_exptl_absorpt_coefficient_mu 0.119
_exptl_absorpt_correction_T_max 0.7455
_exptl_absorpt_correction_T_min 0.6064
_exptl_absorpt_correction_type multi-scan
_exptl_absorpt_process_details
'SADABS-2014/5 (Bruker,2014/5) was used for absorption correction. wR2(int) was 0.0702 before and 0.0528 after correction. The Ratio of minimum to maximum transmission is 0.8134. The \l/2 correction factor is 0.00150.'
_exptl_crystal_colour colourless
_exptl_crystal_colour_primary colourless
_exptl_crystal_density_diffrn 1.524
_exptl_crystal_description block
_exptl_crystal_F_000 360
_exptl_crystal_size_max 0.19
_exptl_crystal_size_mid 0.12
_exptl_crystal_size_min 0.08
_refine_diff_density_max 0.199
_refine_diff_density_min -0.224
_refine_diff_density_rms 0.053
_refine_ls_extinction_method none
_refine_ls_goodness_of_fit_ref 0.985
_refine_ls_hydrogen_treatment mixed
_refine_ls_matrix_type full
_refine_ls_number_parameters 116
_refine_ls_number_reflns 1527
_refine_ls_number_restraints 1
_refine_ls_restrained_S_all 0.985
_refine_ls_R_factor_all 0.0729
_refine_ls_R_factor_gt 0.0432
_refine_ls_shift/su_max 0.000
_refine_ls_shift/su_mean 0.000
_refine_ls_structure_factor_coef Fsqd
_refine_ls_weighting_details 'w=1/[\s^2^(Fo^2^)+(0.0474P)^2^] where P=(Fo^2^+2Fc^2^)/3'
_refine_ls_weighting_scheme calc
_refine_ls_wR_factor_gt 0.0954
_refine_ls_wR_factor_ref 0.1096
_reflns_Friedel_coverage 0.000
_reflns_number_gt 1047
_reflns_number_total 1527
_reflns_threshold_expression 'I > 2\s(I)'
_cod_data_source_file c9ta01077g2.cif
_cod_data_source_block mo_1215-nlg-x-321_0m
_cod_database_code 7237643
_shelx_shelxl_version_number 2018/3
_shelx_space_group_comment
;
The symmetry employed for this shelxl refinement is uniquely defined
by the following loop, which should always be used as a source of
symmetry information in preference to the above space-group names.
They are only intended as comments.
;
_shelx_estimated_absorpt_t_max 0.991
_shelx_estimated_absorpt_t_min 0.978
_olex2_refinement_description
;
1. Fixed Uiso
 At 1.2 times of:
  All N(H) groups, All N(H,H) groups
2. Restrained distances
 N7-H7B \\sim N7-H7A
 with sigma of 0.02
3.a X=CH2 refined with riding coordinates:
 N6(H6A,H6B), N9(H9A,H9B), N10(H10A,H10B)
;
_olex2_submission_special_instructions 'No special instructions were received'

loop_
_space_group_symop_operation_xyz
'x, y, z'
'-x, y+1/2, -z+1/2'
'-x, -y, -z'
'x, -y-1/2, z-1/2'

loop_
_atom_site_label
_atom_site_type_symbol
_atom_site_fract_x
_atom_site_fract_y
_atom_site_fract_z
_atom_site_U_iso_or_equiv
_atom_site_adp_type
_atom_site_occupancy
_atom_site_site_symmetry_order
_atom_site_calc_flag
_atom_site_refinement_flags_posn
N8 N 0.1883(5) 0.56814(8) 0.40854(16) 0.0183(4) Uani 1 1 d .
N6 N 0.4199(5) 0.65990(8) 0.50842(16) 0.0212(4) Uani 1 1 d .
H6A H 0.472026 0.701226 0.507327 0.025 Uiso 1 1 calc R
H6B H 0.469662 0.637853 0.583301 0.025 Uiso 1 1 calc R
N9 N 0.0392(5) 0.46794(8) 0.33220(17) 0.0199(4) Uani 1 1 d .
H9A H 0.023904 0.437967 0.269996 0.024 Uiso 1 1 calc R
H9B H -0.030319 0.459455 0.410793 0.024 Uiso 1 1 calc R
N10 N 0.2686(5) 0.53632(8) 0.18667(16) 0.0201(4) Uani 1 1 d .
H10A H 0.249274 0.505140 0.127035 0.024 Uiso 1 1 calc R
H10B H 0.354624 0.574180 0.166580 0.024 Uiso 1 1 calc R
N3 N 0.6435(5) 0.89656(8) 0.41852(17) 0.0218(4) Uani 1 1 d .
N4 N 0.6644(5) 0.85947(8) 0.52547(17) 0.0231(4) Uani 1 1 d .
N7 N 0.1949(5) 0.66563(8) 0.28583(17) 0.0211(4) Uani 1 1 d D
H7A H 0.241(6) 0.7102(9) 0.290(2) 0.025 Uiso 1 1 d DR
N1 N 0.4449(5) 0.80338(8) 0.35569(18) 0.0255(5) Uani 1 1 d .
N2 N 0.5077(6) 0.86195(8) 0.31373(17) 0.0265(5) Uani 1 1 d .
N5 N 0.5414(5) 0.80209(8) 0.48647(18) 0.0251(5) Uani 1 1 d .
C1 C 0.1675(5) 0.52622(9) 0.30736(19) 0.0154(4) Uani 1 1 d .
C2 C 0.2671(6) 0.63100(10) 0.39776(19) 0.0167(4) Uani 1 1 d .
H7B H 0.019(7) 0.6505(12) 0.218(2) 0.050(8) Uiso 1 1 d D

loop_
_atom_site_aniso_label
_atom_site_aniso_U_11
_atom_site_aniso_U_22
_atom_site_aniso_U_33
_atom_site_aniso_U_23
_atom_site_aniso_U_13
_atom_site_aniso_U_12
N8 0.0237(10) 0.0147(9) 0.0165(9) -0.0004(7) 0.0027(7) -0.0041(7)
N6 0.0324(10) 0.0145(9) 0.0157(8) 0.0023(7) -0.0006(8) -0.0067(7)
N9 0.0295(10) 0.0120(9) 0.0190(9) -0.0029(7) 0.0063(8) -0.0034(7)
N10 0.0303(10) 0.0144(8) 0.0160(9) 0.0005(7) 0.0048(8) 0.0003(7)
N3 0.0276(10) 0.0164(9) 0.0211(9) 0.0008(8) 0.0020(8) -0.0024(7)
N4 0.0296(10) 0.0185(9) 0.0207(9) 0.0010(8) 0.0013(8) -0.0034(8)
N7 0.0298(10) 0.0143(9) 0.0178(9) 0.0009(8) -0.0020(8) -0.0045(8)
N1 0.0351(11) 0.0172(9) 0.0234(10) -0.0025(8) 0.0008(8) -0.0037(8)
N2 0.0396(12) 0.0193(9) 0.0196(9) 0.0010(8) 0.0003(8) -0.0045(8)
N5 0.0347(11) 0.0189(9) 0.0207(10) 0.0015(8) 0.0000(8) -0.0050(8)
C1 0.0121(10) 0.0160(10) 0.0174(10) 0.0028(8) -0.0001(8) 0.0011(8)
C2 0.0159(10) 0.0175(10) 0.0171(10) 0.0012(8) 0.0040(8) -0.0014(8)

loop_
_atom_type_symbol
_atom_type_description
_atom_type_scat_dispersion_real
_atom_type_scat_dispersion_imag
_atom_type_scat_source
C C 0.0033 0.0016 'International Tables Vol C Tables 4.2.6.8 and 6.1.1.4'
H H 0.0000 0.0000 'International Tables Vol C Tables 4.2.6.8 and 6.1.1.4'
N N 0.0061 0.0033 'International Tables Vol C Tables 4.2.6.8 and 6.1.1.4'

loop_
_geom_angle_atom_site_label_1
_geom_angle_atom_site_label_2
_geom_angle_atom_site_label_3
_geom_angle
C1 N8 C2 124.29(17)
H6A N6 H6B 120.0
C2 N6 H6A 120.0
C2 N6 H6B 120.0
H9A N9 H9B 120.0
C1 N9 H9A 120.0
C1 N9 H9B 120.0
H10A N10 H10B 120.0
C1 N10 H10A 120.0
C1 N10 H10B 120.0
N2 N3 N4 108.00(16)
N5 N4 N3 107.88(16)
H7A N7 H7B 118(2)
C2 N7 H7A 118.8(13)
C2 N7 H7B 118.6(16)
N5 N1 N2 107.79(16)
N3 N2 N1 108.04(16)
N4 N5 N1 108.28(17)
N9 C1 N8 115.80(18)
N10 C1 N8 126.80(18)
N10 C1 N9 117.38(18)
N6 C2 N8 116.32(18)
N6 C2 N7 118.66(18)
N7 C2 N8 125.00(18)

loop_
_geom_bond_atom_site_label_1
_geom_bond_atom_site_label_2
_geom_bond_distance
N8 C1 1.335(3)
N8 C2 1.345(3)
N6 H6A 0.8800
N6 H6B 0.8800
N6 C2 1.320(2)
N9 H9A 0.8800
N9 H9B 0.8800
N9 C1 1.333(3)
N10 H10A 0.8800
N10 H10B 0.8800
N10 C1 1.332(3)
N3 N4 1.318(2)
N3 N2 1.316(2)
N4 N5 1.314(2)
N7 H7A 0.942(19)
N7 C2 1.333(3)
N7 H7B 0.92(2)
N1 N2 1.319(2)
N1 N5 1.316(2)
